data_2227018
loop_
_publ_author_name
'Phan, Hien Ngoc'
'Lerner, Hans-Wolfram'
'Bolte, Michael'

_publ_section_title
;
 (18-Crown-6)(trifluoromethanesulfonato)sodium
;
_journal_coeditor_code NG2797
_journal_issue 8
_journal_name_full 'Acta Crystallographica Section E'
_journal_page_first m893
_journal_paper_doi 10.1107/S1600536810025961
_journal_volume 66
_journal_year 2010
_chemical_formula_iupac '[Na (C F3 O3 S) (C12 H24 O6)]'
_chemical_formula_moiety 'C13 H24 F3 Na O9 S'
_chemical_formula_sum 'C13 H24 F3 Na O9 S'
_chemical_formula_weight 436.37
_chemical_name_common
;
(18-Crown-6)(trifluoromethanesulfonato)sodium
;
_chemical_name_systematic
;
(1,4,7,10,13,16-hexaoxacyclooctadecane)(trifluoromethanesulfonato)sodium
;
_space_group_IT_number 14
_symmetry_cell_setting monoclinic
_symmetry_space_group_name_Hall '-P 2yn'
_symmetry_space_group_name_H-M 'P 1 21/n 1'
_atom_sites_solution_hydrogens geom
_atom_sites_solution_primary direct
_atom_sites_solution_secondary difmap
_audit_creation_method SHELXL-97
_cell_angle_alpha 90.00
_cell_angle_beta 100.828(8)
_cell_angle_gamma 90.00
_cell_formula_units_Z 4
_cell_length_a 9.4455(9)
_cell_length_b 15.1723(12)
_cell_length_c 14.0597(14)
_cell_measurement_reflns_used 9688
_cell_measurement_temperature 173(2)
_cell_measurement_theta_max 25.3
_cell_measurement_theta_min 3.7
_cell_volume 1979.0(3)
_computing_cell_refinement 'X-AREA (Stoe & Cie, 2001)'
_computing_data_collection 'X-AREA (Stoe & Cie, 2001)'
_computing_data_reduction 'X-AREA (Stoe & Cie, 2001)'
_computing_molecular_graphics 'XP (Sheldrick, 2008)'
_computing_publication_material 'SHELXL97 (Sheldrick, 2008)'
_computing_structure_refinement 'SHELXL97 (Sheldrick, 2008)'
_computing_structure_solution 'SHELXS97 (Sheldrick, 2008)'
_diffrn_ambient_temperature 173(2)
_diffrn_measured_fraction_theta_full 0.996
_diffrn_measured_fraction_theta_max 0.994
_diffrn_measurement_device_type 'Stoe IPDS II two-circle'
_diffrn_measurement_method \w
_diffrn_radiation_monochromator graphite
_diffrn_radiation_source 'fine-focus sealed tube'
_diffrn_radiation_type MoK\a
_diffrn_radiation_wavelength 0.71073
_diffrn_reflns_av_R_equivalents 0.0394
_diffrn_reflns_av_sigmaI/netI 0.0375
_diffrn_reflns_limit_h_max 11
_diffrn_reflns_limit_h_min -11
_diffrn_reflns_limit_k_max 16
_diffrn_reflns_limit_k_min -18
_diffrn_reflns_limit_l_max 17
_diffrn_reflns_limit_l_min -17
_diffrn_reflns_number 11867
_diffrn_reflns_theta_full 25.00
_diffrn_reflns_theta_max 25.59
_diffrn_reflns_theta_min 3.59
_diffrn_standards_number 0
_exptl_absorpt_coefficient_mu 0.255
_exptl_absorpt_correction_T_max 0.9432
_exptl_absorpt_correction_T_min 0.9207
_exptl_absorpt_correction_type multi-scan
_exptl_absorpt_process_details '(MULABS; Spek, 2009; Blessing, 1995)'
_exptl_crystal_colour colourless
_exptl_crystal_density_diffrn 1.465
_exptl_crystal_density_method 'not measured'
_exptl_crystal_description block
_exptl_crystal_F_000 912
_exptl_crystal_size_max 0.33
_exptl_crystal_size_mid 0.20
_exptl_crystal_size_min 0.19
_refine_diff_density_max 0.551
_refine_diff_density_min -0.444
_refine_ls_extinction_coef 0.0078(11)
_refine_ls_extinction_expression Fc^*^=kFc[1+0.001xFc^2^\l^3^/sin(2\q)]^-1/4^
_refine_ls_extinction_method 'SHELXL97 (Sheldrick, 2008)'
_refine_ls_goodness_of_fit_ref 1.033
_refine_ls_hydrogen_treatment constr
_refine_ls_matrix_type full
_refine_ls_number_parameters 245
_refine_ls_number_reflns 3697
_refine_ls_number_restraints 0
_refine_ls_restrained_S_all 1.033
_refine_ls_R_factor_all 0.0623
_refine_ls_R_factor_gt 0.0441
_refine_ls_shift/su_max 0.000
_refine_ls_shift/su_mean 0.000
_refine_ls_structure_factor_coef Fsqd
_refine_ls_weighting_details 'calc w=1/[\s^2^(Fo^2^)+(0.0560P)^2^+0.8425P] where P=(Fo^2^+2Fc^2^)/3'
_refine_ls_weighting_scheme calc
_refine_ls_wR_factor_gt 0.1044
_refine_ls_wR_factor_ref 0.1112
_reflns_number_gt 2856
_reflns_number_total 3697
_reflns_threshold_expression I>2\s(I)
_cod_data_source_file ng2797.cif
_cod_data_source_block I
_cod_original_sg_symbol_H-M 'P 21/n'
_cod_database_code 2227018
_cod_database_fobs_code 2227018

loop_
_symmetry_equiv_pos_as_xyz
'x, y, z'
'-x+1/2, y+1/2, -z+1/2'
'-x, -y, -z'
'x-1/2, -y-1/2, z-1/2'

loop_
_atom_site_type_symbol
_atom_site_label
_atom_site_fract_x
_atom_site_fract_y
_atom_site_fract_z
_atom_site_U_iso_or_equiv
_atom_site_adp_type
_atom_site_calc_flag
_atom_site_refinement_flags
_atom_site_occupancy
_atom_site_disorder_assembly
_atom_site_disorder_group
S S1 0.17698(6) 0.56948(4) 0.77270(4) 0.02932(18) Uani d . 1 . .
O O1S 0.30336(19) 0.58449(15) 0.73348(12) 0.0471(5) Uani d . 1 . .
O O2S 0.0687(2) 0.63629(17) 0.75273(14) 0.0602(6) Uani d . 1 . .
O O3S 0.1236(3) 0.48077(17) 0.76046(16) 0.0800(8) Uani d . 1 . .
C C1 0.2408(3) 0.5785(2) 0.90285(18) 0.0451(7) Uani d . 1 . .
F F1 0.3404(2) 0.51872(14) 0.93644(11) 0.0652(6) Uani d . 1 . .
F F2 0.2920(3) 0.65607(15) 0.92817(15) 0.0950(8) Uani d . 1 . .
F F3 0.1342(2) 0.5651(2) 0.95120(13) 0.0976(9) Uani d . 1 . .
Na Na1 0.44188(9) 0.58543(6) 0.61340(6) 0.0272(2) Uani d . 1 . .
O O1 0.5534(2) 0.75492(12) 0.63049(12) 0.0429(5) Uani d . 1 . .
C C2 0.6072(3) 0.7698(2) 0.73050(18) 0.0479(7) Uani d . 1 . .
H H2A 0.5265 0.7701 0.7663 0.057 Uiso calc R 1 . .
H H2B 0.6555 0.8279 0.7394 0.057 Uiso calc R 1 . .
C C3 0.7129(3) 0.6982(2) 0.76966(19) 0.0453(7) Uani d . 1 . .
H H3A 0.7914 0.6957 0.7319 0.054 Uiso calc R 1 . .
H H3B 0.7560 0.7104 0.8382 0.054 Uiso calc R 1 . .
O O4 0.63713(18) 0.61655(12) 0.76219(11) 0.0385(4) Uani d . 1 . .
C C5 0.7169(3) 0.54774(19) 0.81833(17) 0.0411(7) Uani d . 1 . .
H H5A 0.7471 0.5669 0.8865 0.049 Uiso calc R 1 . .
H H5B 0.8043 0.5332 0.7921 0.049 Uiso calc R 1 . .
C C6 0.6208(3) 0.46921(18) 0.81295(15) 0.0356(6) Uani d . 1 . .
H H6A 0.6708 0.4208 0.8530 0.043 Uiso calc R 1 . .
H H6B 0.5323 0.4843 0.8376 0.043 Uiso calc R 1 . .
O O7 0.58458(17) 0.44233(11) 0.71374(10) 0.0304(4) Uani d . 1 . .
C C8 0.4890(3) 0.36874(16) 0.69957(16) 0.0297(5) Uani d . 1 . .
H H8A 0.3915 0.3867 0.7082 0.036 Uiso calc R 1 . .
H H8B 0.5242 0.3217 0.7469 0.036 Uiso calc R 1 . .
C C9 0.4847(3) 0.33610(15) 0.59799(16) 0.0281(5) Uani d . 1 . .
H H9A 0.5841 0.3240 0.5886 0.034 Uiso calc R 1 . .
H H9B 0.4299 0.2802 0.5885 0.034 Uiso calc R 1 . .
O O10 0.41817(16) 0.39975(10) 0.52663(10) 0.0247(3) Uani d . 1 . .
C C11 0.2659(2) 0.38518(16) 0.50056(17) 0.0299(5) Uani d . 1 . .
H H11A 0.2241 0.3796 0.5598 0.036 Uiso calc R 1 . .
H H11B 0.2471 0.3297 0.4632 0.036 Uiso calc R 1 . .
C C12 0.1974(2) 0.46051(17) 0.44098(15) 0.0300(5) Uani d . 1 . .
H H12A 0.2497 0.4724 0.3876 0.036 Uiso calc R 1 . .
H H12B 0.0962 0.4458 0.4124 0.036 Uiso calc R 1 . .
O O13 0.20166(16) 0.53687(11) 0.50144(10) 0.0271(4) Uani d . 1 . .
C C14 0.1175(3) 0.60634(18) 0.45126(16) 0.0348(6) Uani d . 1 . .
H H14A 0.0159 0.5872 0.4323 0.042 Uiso calc R 1 . .
H H14B 0.1539 0.6213 0.3917 0.042 Uiso calc R 1 . .
C C15 0.1263(3) 0.68530(18) 0.51541(18) 0.0378(6) Uani d . 1 . .
H H15A 0.0633 0.7328 0.4830 0.045 Uiso calc R 1 . .
H H15B 0.0946 0.6700 0.5766 0.045 Uiso calc R 1 . .
O O16 0.27303(18) 0.71387(11) 0.53489(11) 0.0346(4) Uani d . 1 . .
C C17 0.2986(3) 0.79133(18) 0.5926(2) 0.0442(7) Uani d . 1 . .
H H17A 0.2883 0.7786 0.6600 0.053 Uiso calc R 1 . .
H H17B 0.2289 0.8380 0.5663 0.053 Uiso calc R 1 . .
C C18 0.4496(3) 0.82041(17) 0.5897(2) 0.0461(7) Uani d . 1 . .
H H18A 0.4585 0.8318 0.5218 0.055 Uiso calc R 1 . .
H H18B 0.4701 0.8761 0.6263 0.055 Uiso calc R 1 . .

loop_
_atom_site_aniso_label
_atom_site_aniso_U_11
_atom_site_aniso_U_22
_atom_site_aniso_U_33
_atom_site_aniso_U_12
_atom_site_aniso_U_13
_atom_site_aniso_U_23
S1 0.0269(3) 0.0373(4) 0.0243(3) -0.0015(3) 0.0061(2) 0.0048(2)
O1S 0.0304(10) 0.0817(16) 0.0323(9) 0.0052(10) 0.0138(7) 0.0117(9)
O2S 0.0421(12) 0.0902(18) 0.0470(11) 0.0338(12) 0.0053(9) 0.0125(11)
O3S 0.116(2) 0.0615(16) 0.0580(14) -0.0449(16) 0.0047(13) 0.0051(11)
C1 0.0474(16) 0.0597(19) 0.0290(12) 0.0230(15) 0.0091(11) -0.0047(12)
F1 0.0718(12) 0.0926(15) 0.0305(8) 0.0447(11) 0.0077(7) 0.0110(8)
F2 0.132(2) 0.0681(15) 0.0672(13) 0.0070(14) -0.0257(13) -0.0318(11)
F3 0.0815(15) 0.179(3) 0.0427(10) 0.0480(16) 0.0394(10) 0.0185(12)
Na1 0.0237(5) 0.0344(5) 0.0246(4) 0.0006(4) 0.0070(3) 0.0012(4)
O1 0.0552(12) 0.0341(10) 0.0403(10) -0.0033(9) 0.0115(8) -0.0154(8)
C2 0.066(2) 0.0401(16) 0.0391(14) -0.0176(15) 0.0135(13) -0.0194(12)
C3 0.0407(16) 0.0529(18) 0.0414(14) -0.0238(14) 0.0050(11) -0.0228(13)
O4 0.0343(10) 0.0438(11) 0.0334(9) -0.0105(8) -0.0041(7) -0.0058(8)
C5 0.0356(14) 0.0611(19) 0.0228(11) 0.0009(13) -0.0047(10) -0.0059(11)
C6 0.0392(14) 0.0506(16) 0.0162(10) 0.0062(12) 0.0031(9) 0.0020(10)
O7 0.0337(9) 0.0384(10) 0.0194(7) -0.0051(7) 0.0055(6) 0.0012(6)
C8 0.0322(13) 0.0283(13) 0.0310(12) 0.0021(10) 0.0121(9) 0.0083(9)
C9 0.0294(12) 0.0218(12) 0.0345(12) 0.0034(10) 0.0101(9) 0.0014(9)
O10 0.0210(8) 0.0252(8) 0.0288(8) -0.0018(6) 0.0067(6) 0.0010(6)
C11 0.0222(12) 0.0322(13) 0.0353(12) -0.0101(10) 0.0052(9) -0.0049(10)
C12 0.0232(12) 0.0432(15) 0.0222(10) -0.0071(11) 0.0005(8) -0.0050(9)
O13 0.0233(8) 0.0359(9) 0.0206(7) 0.0048(7) 0.0002(6) 0.0046(6)
C14 0.0225(12) 0.0502(16) 0.0304(12) 0.0101(11) 0.0020(9) 0.0152(11)
C15 0.0275(13) 0.0443(16) 0.0441(14) 0.0162(12) 0.0130(10) 0.0163(12)
O16 0.0358(10) 0.0300(10) 0.0425(9) 0.0062(8) 0.0185(7) 0.0015(7)
C17 0.0585(19) 0.0302(15) 0.0487(15) 0.0136(13) 0.0225(13) 0.0000(11)
C18 0.067(2) 0.0215(13) 0.0533(16) -0.0007(13) 0.0213(14) -0.0059(11)

loop_
_atom_type_symbol
_atom_type_description
_atom_type_scat_dispersion_real
_atom_type_scat_dispersion_imag
_atom_type_scat_source
C C 0.0033 0.0016 'International Tables Vol C Tables 4.2.6.8 and 6.1.1.4'
H H 0.0000 0.0000 'International Tables Vol C Tables 4.2.6.8 and 6.1.1.4'
F F 0.0171 0.0103 'International Tables Vol C Tables 4.2.6.8 and 6.1.1.4'
Na Na 0.0362 0.0249 'International Tables Vol C Tables 4.2.6.8 and 6.1.1.4'
O O 0.0106 0.0060 'International Tables Vol C Tables 4.2.6.8 and 6.1.1.4'
S S 0.1246 0.1234 'International Tables Vol C Tables 4.2.6.8 and 6.1.1.4'

loop_
_geom_angle_atom_site_label_1
_geom_angle_atom_site_label_2
_geom_angle_atom_site_label_3
_geom_angle_site_symmetry_1
_geom_angle_site_symmetry_3
_geom_angle
_geom_angle_publ_flag
O1S S1 O2S . . 115.53(13) ?
O1S S1 O3S . . 113.85(16) ?
O2S S1 O3S . . 114.78(17) ?
O1S S1 C1 . . 103.51(12) ?
O2S S1 C1 . . 103.52(12) ?
O3S S1 C1 . . 103.50(14) ?
S1 O1S Na1 . . 155.54(12) ?
F2 C1 F1 . . 108.7(3) ?
F2 C1 F3 . . 106.1(3) ?
F1 C1 F3 . . 105.5(2) ?
F2 C1 S1 . . 112.3(2) ?
F1 C1 S1 . . 112.63(18) ?
F3 C1 S1 . . 111.2(2) ?
O1S Na1 O4 . . 79.91(6) ?
O1S Na1 O10 . 3_666 174.33(7) ?
O4 Na1 O10 . 3_666 102.35(6) ?
O1S Na1 O13 . . 83.81(6) ?
O4 Na1 O13 . . 162.80(6) ?
O10 Na1 O13 3_666 . 94.38(5) ?
O1S Na1 O16 . . 85.96(7) ?
O4 Na1 O16 . . 119.60(7) ?
O10 Na1 O16 3_666 . 88.42(5) ?
O13 Na1 O16 . . 64.28(6) ?
O1S Na1 O1 . . 101.51(7) ?
O4 Na1 O1 . . 63.53(6) ?
O10 Na1 O1 3_666 . 75.19(5) ?
O13 Na1 O1 . . 125.92(6) ?
O16 Na1 O1 . . 62.54(6) ?
O1S Na1 O7 . . 84.97(6) ?
O4 Na1 O7 . . 61.67(6) ?
O10 Na1 O7 3_666 . 100.68(5) ?
O13 Na1 O7 . . 111.53(6) ?
O16 Na1 O7 . . 170.41(6) ?
O1 Na1 O7 . . 122.53(6) ?
C2 O1 C18 . . 112.0(2) ?
C2 O1 Na1 . . 107.03(15) ?
C18 O1 Na1 . . 112.78(15) ?
O1 C2 C3 . . 109.6(2) ?
O1 C2 H2A . . 109.7 ?
C3 C2 H2A . . 109.7 ?
O1 C2 H2B . . 109.7 ?
C3 C2 H2B . . 109.7 ?
H2A C2 H2B . . 108.2 ?
O4 C3 C2 . . 108.1(2) ?
O4 C3 H3A . . 110.1 ?
C2 C3 H3A . . 110.1 ?
O4 C3 H3B . . 110.1 ?
C2 C3 H3B . . 110.1 ?
H3A C3 H3B . . 108.4 ?
C3 O4 C5 . . 112.80(19) ?
C3 O4 Na1 . . 119.71(15) ?
C5 O4 Na1 . . 122.61(14) ?
O4 C5 C6 . . 107.58(19) ?
O4 C5 H5A . . 110.2 ?
C6 C5 H5A . . 110.2 ?
O4 C5 H5B . . 110.2 ?
C6 C5 H5B . . 110.2 ?
H5A C5 H5B . . 108.5 ?
O7 C6 C5 . . 108.00(18) ?
O7 C6 H6A . . 110.1 ?
C5 C6 H6A . . 110.1 ?
O7 C6 H6B . . 110.1 ?
C5 C6 H6B . . 110.1 ?
H6A C6 H6B . . 108.4 ?
C8 O7 C6 . . 112.85(17) ?
C8 O7 Na1 . . 107.78(12) ?
C6 O7 Na1 . . 105.96(14) ?
O7 C8 C9 . . 107.10(17) ?
O7 C8 H8A . . 110.3 ?
C9 C8 H8A . . 110.3 ?
O7 C8 H8B . . 110.3 ?
C9 C8 H8B . . 110.3 ?
H8A C8 H8B . . 108.5 ?
O10 C9 C8 . . 111.66(18) ?
O10 C9 H9A . . 109.3 ?
C8 C9 H9A . . 109.3 ?
O10 C9 H9B . . 109.3 ?
C8 C9 H9B . . 109.3 ?
H9A C9 H9B . . 108.0 ?
C11 O10 C9 . . 110.99(17) ?
C11 O10 Na1 . 3_666 116.86(12) ?
C9 O10 Na1 . 3_666 111.66(12) ?
O10 C11 C12 . . 109.53(18) ?
O10 C11 H11A . . 109.8 ?
C12 C11 H11A . . 109.8 ?
O10 C11 H11B . . 109.8 ?
C12 C11 H11B . . 109.8 ?
H11A C11 H11B . . 108.2 ?
O13 C12 C11 . . 109.00(17) ?
O13 C12 H12A . . 109.9 ?
C11 C12 H12A . . 109.9 ?
O13 C12 H12B . . 109.9 ?
C11 C12 H12B . . 109.9 ?
H12A C12 H12B . . 108.3 ?
C14 O13 C12 . . 110.70(17) ?
C14 O13 Na1 . . 115.48(14) ?
C12 O13 Na1 . . 120.65(13) ?
O13 C14 C15 . . 109.39(18) ?
O13 C14 H14A . . 109.8 ?
C15 C14 H14A . . 109.8 ?
O13 C14 H14B . . 109.8 ?
C15 C14 H14B . . 109.8 ?
H14A C14 H14B . . 108.2 ?
O16 C15 C14 . . 107.54(19) ?
O16 C15 H15A . . 110.2 ?
C14 C15 H15A . . 110.2 ?
O16 C15 H15B . . 110.2 ?
C14 C15 H15B . . 110.2 ?
H15A C15 H15B . . 108.5 ?
C17 O16 C15 . . 114.5(2) ?
C17 O16 Na1 . . 110.39(15) ?
C15 O16 Na1 . . 110.24(14) ?
O16 C17 C18 . . 106.7(2) ?
O16 C17 H17A . . 110.4 ?
C18 C17 H17A . . 110.4 ?
O16 C17 H17B . . 110.4 ?
C18 C17 H17B . . 110.4 ?
H17A C17 H17B . . 108.6 ?
O1 C18 C17 . . 111.5(2) ?
O1 C18 H18A . . 109.3 ?
C17 C18 H18A . . 109.3 ?
O1 C18 H18B . . 109.3 ?
C17 C18 H18B . . 109.3 ?
H18A C18 H18B . . 108.0 ?

loop_
_geom_bond_atom_site_label_1
_geom_bond_atom_site_label_2
_geom_bond_site_symmetry_2
_geom_bond_distance
_geom_bond_publ_flag
S1 O1S . 1.4241(18) ?
S1 O2S . 1.430(2) ?
S1 O3S . 1.436(2) ?
S1 C1 . 1.821(3) ?
O1S Na1 . 2.3222(18) ?
C1 F2 . 1.296(4) ?
C1 F1 . 1.328(3) ?
C1 F3 . 1.333(4) ?
Na1 O4 . 2.5595(17) ?
Na1 O10 3_666 2.5792(17) ?
Na1 O13 . 2.6129(17) ?
Na1 O16 . 2.6265(19) ?
Na1 O1 . 2.772(2) ?
Na1 O7 . 2.7939(19) ?
O1 C2 . 1.421(3) ?
O1 C18 . 1.437(3) ?
C2 C3 . 1.508(4) ?
C2 H2A . 0.9900 ?
C2 H2B . 0.9900 ?
C3 O4 . 1.425(3) ?
C3 H3A . 0.9900 ?
C3 H3B . 0.9900 ?
O4 C5 . 1.434(3) ?
C5 C6 . 1.491(4) ?
C5 H5A . 0.9900 ?
C5 H5B . 0.9900 ?
C6 O7 . 1.432(3) ?
C6 H6A . 0.9900 ?
C6 H6B . 0.9900 ?
O7 C8 . 1.426(3) ?
C8 C9 . 1.505(3) ?
C8 H8A . 0.9900 ?
C8 H8B . 0.9900 ?
C9 O10 . 1.448(3) ?
C9 H9A . 0.9900 ?
C9 H9B . 0.9900 ?
O10 C11 . 1.433(3) ?
O10 Na1 3_666 2.5792(17) ?
C11 C12 . 1.491(3) ?
C11 H11A . 0.9900 ?
C11 H11B . 0.9900 ?
C12 O13 . 1.433(3) ?
C12 H12A . 0.9900 ?
C12 H12B . 0.9900 ?
O13 C14 . 1.425(3) ?
C14 C15 . 1.493(4) ?
C14 H14A . 0.9900 ?
C14 H14B . 0.9900 ?
C15 O16 . 1.429(3) ?
C15 H15A . 0.9900 ?
C15 H15B . 0.9900 ?
O16 C17 . 1.423(3) ?
C17 C18 . 1.501(4) ?
C17 H17A . 0.9900 ?
C17 H17B . 0.9900 ?
C18 H18A . 0.9900 ?
C18 H18B . 0.9900 ?

loop_
_geom_torsion_atom_site_label_1
_geom_torsion_atom_site_label_2
_geom_torsion_atom_site_label_3
_geom_torsion_atom_site_label_4
_geom_torsion_site_symmetry_1
_geom_torsion_site_symmetry_2
_geom_torsion_site_symmetry_3
_geom_torsion_site_symmetry_4
_geom_torsion
_geom_torsion_publ_flag
O2S S1 O1S Na1 . . . . -80.8(4) ?
O3S S1 O1S Na1 . . . . 55.2(4) ?
C1 S1 O1S Na1 . . . . 166.8(3) ?
O1S S1 C1 F2 . . . . 61.9(2) ?
O2S S1 C1 F2 . . . . -59.0(3) ?
O3S S1 C1 F2 . . . . -179.1(2) ?
O1S S1 C1 F1 . . . . -61.2(3) ?
O2S S1 C1 F1 . . . . 177.9(2) ?
O3S S1 C1 F1 . . . . 57.8(3) ?
O1S S1 C1 F3 . . . . -179.4(2) ?
O2S S1 C1 F3 . . . . 59.7(3) ?
O3S S1 C1 F3 . . . . -60.4(3) ?
S1 O1S Na1 O4 . . . . -169.0(3) ?
S1 O1S Na1 O13 . . . . 5.4(3) ?
S1 O1S Na1 O16 . . . . 70.0(3) ?
S1 O1S Na1 O1 . . . . 130.9(3) ?
S1 O1S Na1 O7 . . . . -106.9(3) ?
O1S Na1 O1 C2 . . . . 47.64(17) ?
O4 Na1 O1 C2 . . . . -24.84(16) ?
O10 Na1 O1 C2 3_666 . . . -137.10(17) ?
O13 Na1 O1 C2 . . . . 138.30(16) ?
O16 Na1 O1 C2 . . . . 126.87(17) ?
O7 Na1 O1 C2 . . . . -43.73(18) ?
O1S Na1 O1 C18 . . . . -76.03(16) ?
O4 Na1 O1 C18 . . . . -148.50(17) ?
O10 Na1 O1 C18 3_666 . . . 99.24(16) ?
O13 Na1 O1 C18 . . . . 14.64(18) ?
O16 Na1 O1 C18 . . . . 3.21(15) ?
O7 Na1 O1 C18 . . . . -167.39(15) ?
C18 O1 C2 C3 . . . . 178.8(2) ?
Na1 O1 C2 C3 . . . . 54.7(2) ?
O1 C2 C3 O4 . . . . -63.7(3) ?
C2 C3 O4 C5 . . . . -165.5(2) ?
C2 C3 O4 Na1 . . . . 38.6(3) ?
O1S Na1 O4 C3 . . . . -116.58(19) ?
O10 Na1 O4 C3 3_666 . . . 58.12(18) ?
O13 Na1 O4 C3 . . . . -135.6(2) ?
O16 Na1 O4 C3 . . . . -37.1(2) ?
O1 Na1 O4 C3 . . . . -8.22(17) ?
O7 Na1 O4 C3 . . . . 153.72(19) ?
O1S Na1 O4 C5 . . . . 89.95(18) ?
O10 Na1 O4 C5 3_666 . . . -95.35(18) ?
O13 Na1 O4 C5 . . . . 70.9(3) ?
O16 Na1 O4 C5 . . . . 169.38(16) ?
O1 Na1 O4 C5 . . . . -161.69(19) ?
O7 Na1 O4 C5 . . . . 0.25(16) ?
C3 O4 C5 C6 . . . . 174.10(19) ?
Na1 O4 C5 C6 . . . . -30.8(3) ?
O4 C5 C6 O7 . . . . 61.9(3) ?
C5 C6 O7 C8 . . . . -178.3(2) ?
C5 C6 O7 Na1 . . . . -60.6(2) ?
O1S Na1 O7 C8 . . . . 71.26(13) ?
O4 Na1 O7 C8 . . . . 152.50(14) ?
O10 Na1 O7 C8 3_666 . . . -109.13(12) ?
O13 Na1 O7 C8 . . . . -10.05(13) ?
O1 Na1 O7 C8 . . . . 171.72(12) ?
O1S Na1 O7 C6 . . . . -49.80(14) ?
O4 Na1 O7 C6 . . . . 31.44(13) ?
O10 Na1 O7 C6 3_666 . . . 129.81(14) ?
O13 Na1 O7 C6 . . . . -131.11(14) ?
O1 Na1 O7 C6 . . . . 50.66(15) ?
C6 O7 C8 C9 . . . . -168.50(19) ?
Na1 O7 C8 C9 . . . . 74.85(18) ?
O7 C8 C9 O10 . . . . -66.6(2) ?
C8 C9 O10 C11 . . . . -90.6(2) ?
C8 C9 O10 Na1 . . . 3_666 137.13(15) ?
C9 O10 C11 C12 . . . . 170.05(18) ?
Na1 O10 C11 C12 3_666 . . . -60.3(2) ?
O10 C11 C12 O13 . . . . -70.3(2) ?
C11 C12 O13 C14 . . . . -170.82(18) ?
C11 C12 O13 Na1 . . . . 49.8(2) ?
O1S Na1 O13 C14 . . . . 94.66(15) ?
O4 Na1 O13 C14 . . . . 113.5(2) ?
O10 Na1 O13 C14 3_666 . . . -79.95(14) ?
O16 Na1 O13 C14 . . . . 6.18(13) ?
O1 Na1 O13 C14 . . . . -5.08(16) ?
O7 Na1 O13 C14 . . . . 176.75(13) ?
O1S Na1 O13 C12 . . . . -127.82(15) ?
O4 Na1 O13 C12 . . . . -108.9(2) ?
O10 Na1 O13 C12 3_666 . . . 57.58(15) ?
O16 Na1 O13 C12 . . . . 143.70(16) ?
O1 Na1 O13 C12 . . . . 132.44(14) ?
O7 Na1 O13 C12 . . . . -45.72(16) ?
C12 O13 C14 C15 . . . . -178.97(19) ?
Na1 O13 C14 C15 . . . . -37.4(2) ?
O13 C14 C15 O16 . . . . 63.5(2) ?
C14 C15 O16 C17 . . . . 177.68(19) ?
C14 C15 O16 Na1 . . . . -57.14(19) ?
O1S Na1 O16 C17 . . . . 69.56(16) ?
O4 Na1 O16 C17 . . . . -6.43(17) ?
O10 Na1 O16 C17 3_666 . . . -109.75(15) ?
O13 Na1 O16 C17 . . . . 154.63(16) ?
O1S Na1 O16 C15 . . . . -57.94(15) ?
O4 Na1 O16 C15 . . . . -133.92(14) ?
O10 Na1 O16 C15 3_666 . . . 122.76(14) ?
O13 Na1 O16 C15 . . . . 27.13(14) ?
O1 Na1 O16 C15 . . . . -163.13(15) ?
C15 O16 C17 C18 . . . . -169.6(2) ?
Na1 O16 C17 C18 . . . . 65.3(2) ?
C2 O1 C18 C17 . . . . -93.2(3) ?
Na1 O1 C18 C17 . . . . 27.7(2) ?
O16 C17 C18 O1 . . . . -62.0(3) ?
